data_2106378
loop_
_publ_author_name
'Leligny, H.'
'Monier, J.C.'

_publ_section_title
;
 Structure cristalline de Cd Br2 (H2 O)4
;
_journal_name_full 'Acta Crystallographica B (24,1968-38,1982)'
_journal_page_first 5
_journal_page_last 8
_journal_volume 34
_journal_year 1978
_chemical_formula_sum 'Br2 Cd H8 O4'
_chemical_name_systematic 'Cd Br2 (H2 O)4'
_space_group_IT_number 58
_symmetry_space_group_name_Hall '-P 2 2n'
_symmetry_space_group_name_H-M 'P n n m'
_cell_angle_alpha 90
_cell_angle_beta 90
_cell_angle_gamma 90
_cell_formula_units_Z 2
_cell_length_a 12.594
_cell_length_b 7.551
_cell_length_c 4.002
_cell_volume 380.579
_citation_journal_id_ASTM ACBCAR
_cod_data_source_file Leligny_ACBCAR_1978_812.cif
_cod_data_source_block H8Br2Cd1O4
_cod_original_cell_volume 380.5793
_cod_original_formula_sum 'H8 Br2 Cd1 O4'
_cod_database_code 2106378

loop_
_symmetry_equiv_pos_as_xyz
x,y,z
-x,-y,z
x+1/2,-y+1/2,-z+1/2
-x+1/2,y+1/2,-z+1/2
-x,-y,-z
x,y,-z
-x-1/2,y-1/2,z-1/2
x-1/2,-y-1/2,z-1/2

loop_
_atom_site_label
_atom_site_type_symbol
_atom_site_fract_x
_atom_site_fract_y
_atom_site_fract_z
_atom_site_occupancy
_atom_site_U_iso_or_equiv
Cd1 Cd+2 0 0 0 1 0.0
O2 O-2 0.1948 0.4516 0 1 0.0
O1 O-2 0.1797 0.0833 0 1 0.0
Br1 Br-1 -0.03512 0.24216 0.5 1 0.0
